data_8105450
loop_
_publ_author_name
'Chen, Xiao-Li'
'Sun, Le-Tao'
'Zhang, Qi-Long'
'Xu, Hong'
'Yang, Xian-Jiong'

_publ_section_title
;
 Crystal structure of
 (E)-N&#x2032;-(2-hydroxy-4-(2-(piperidin-1-yl)ethoxy)benzylidene)
 nicotinohydrazide monohydrate, C20H24N4O3 &#x22C5; H2O
;
_journal_issue 6
_journal_name_full 'Zeitschrift f\"ur Kristallographie - New Crystal Structures'
_journal_page_first 1301
_journal_page_last 1302
_journal_paper_doi 10.1515/ncrs-2020-0284
_journal_volume 235
_journal_year 2020
_chemical_formula_moiety 'C20 H24 N4 O3, H2 O'
_chemical_formula_sum 'C20 H26 N4 O4'
_chemical_formula_weight 386.45
_space_group_crystal_system monoclinic
_space_group_IT_number 14
_space_group_name_Hall '-P 2yab'
_space_group_name_H-M_alt 'P 1 21/a 1'
_atom_sites_solution_hydrogens mixed
_atom_sites_solution_primary iterative
_cell_angle_alpha 90
_cell_angle_beta 98.233(5)
_cell_angle_gamma 90
_cell_formula_units_Z 4
_cell_length_a 12.107(3)
_cell_length_b 7.8431(19)
_cell_length_c 21.794(5)
_cell_measurement_reflns_used 1100
_cell_measurement_temperature 293(2)
_cell_measurement_theta_max 25.432
_cell_measurement_theta_min 2.543
_cell_volume 2048.2(9)
_computing_cell_refinement 'SAINT (Brucker, 2012)[2]'
_computing_data_collection 'APEX2 (Brucker, 2012)[2]'
_computing_data_reduction 'SAINT (Brucker, 2012)[2]'
_computing_molecular_graphics 'Diamond 4.0[4]'
_computing_publication_material 'Olex2 (Dolomanov et al., 2009)[1]'
_computing_structure_refinement 'ShelXL (Sheldrick, 2015)[3]'
_diffrn_ambient_temperature 293(2)
_diffrn_measured_fraction_theta_full 1.000
_diffrn_measured_fraction_theta_max 1.000
_diffrn_measurement_device_type 'CCD area detector'
_diffrn_measurement_method 'phi and omega scans'
_diffrn_radiation_type MoK\a
_diffrn_radiation_wavelength 0.71073
_diffrn_reflns_av_R_equivalents 0.0723
_diffrn_reflns_av_unetI/netI 0.0469
_diffrn_reflns_Laue_measured_fraction_full 1.000
_diffrn_reflns_Laue_measured_fraction_max 1.000
_diffrn_reflns_limit_h_max 14
_diffrn_reflns_limit_h_min -14
_diffrn_reflns_limit_k_max 9
_diffrn_reflns_limit_k_min -9
_diffrn_reflns_limit_l_max 25
_diffrn_reflns_limit_l_min -25
_diffrn_reflns_number 21499
_diffrn_reflns_point_group_measured_fraction_full 1.000
_diffrn_reflns_point_group_measured_fraction_max 1.000
_diffrn_reflns_theta_full 24.997
_diffrn_reflns_theta_max 24.997
_diffrn_reflns_theta_min 1.888
_exptl_absorpt_coefficient_mu 0.089
_exptl_absorpt_correction_T_max 0.9799
_exptl_absorpt_correction_T_min 0.9782
_exptl_absorpt_correction_type multi-scan
_exptl_crystal_colour colourless
_exptl_crystal_density_diffrn 1.253
_exptl_crystal_density_method 'not measured'
_exptl_crystal_description block
_exptl_crystal_F_000 824
_exptl_crystal_size_max 0.25
_exptl_crystal_size_mid 0.24
_exptl_crystal_size_min 0.23
_refine_diff_density_max 0.169
_refine_diff_density_min -0.154
_refine_diff_density_rms 0.036
_refine_ls_extinction_coef 0.0036(8)
_refine_ls_extinction_expression Fc^*^=kFc[1+0.001xFc^2^\l^3^/sin(2\q)]^-1/4^
_refine_ls_extinction_method 'SHELXL-2014/7 (Sheldrick 2014'
_refine_ls_goodness_of_fit_ref 1.029
_refine_ls_hydrogen_treatment constr
_refine_ls_matrix_type full
_refine_ls_number_parameters 258
_refine_ls_number_reflns 3619
_refine_ls_number_restraints 0
_refine_ls_restrained_S_all 1.029
_refine_ls_R_factor_all 0.0899
_refine_ls_R_factor_gt 0.0458
_refine_ls_shift/su_max 0.000
_refine_ls_shift/su_mean 0.000
_refine_ls_structure_factor_coef Fsqd
_refine_ls_weighting_details 'w=1/[\s^2^(Fo^2^)+(0.0517P)^2^+0.1691P] where P=(Fo^2^+2Fc^2^)/3'
_refine_ls_weighting_scheme calc
_refine_ls_wR_factor_gt 0.1018
_refine_ls_wR_factor_ref 0.1208
_reflns_Friedel_coverage 0.000
_reflns_Friedel_fraction_full .
_reflns_Friedel_fraction_max .
_reflns_number_gt 2203
_reflns_number_total 3619
_reflns_threshold_expression 'I > 2\s(I)'
_cod_data_source_file suppl_ncrs-2020-0284_suppl.cif
_cod_data_source_block a
_cod_original_cell_volume 2048.1(8)
_cod_database_code 8105450
_shelx_space_group_comment
;
The symmetry employed for this shelxl refinement is uniquely defined
by the following loop, which should always be used as a source of
symmetry information in preference to the above space-group names.
They are only intended as comments.
;
_shelx_estimated_absorpt_t_max 0.980
_shelx_estimated_absorpt_t_min 0.978
_olex2_refinement_description
;
1. Fixed Uiso
 At 1.2 times of:
  All C(H) groups, All C(H,H) groups, All N(H) groups
 At 1.5 times of:
  All O(H) groups, All O(H,H) groups
2.a Free rotating group:
 O1W(H1WA,H1WB)
2.b Secondary CH2 refined with riding coordinates:
 C1(H1A,H1B), C2(H2A,H2B), C3(H3A,H3B), C4(H4A,H4B), C5(H5A,H5B), C6(H6A,H6B),
 C7(H7A,H7B)
2.c Aromatic/amide H refined with riding coordinates:
 N1(H1), C9(H9), C12(H12), C13(H13), C14(H14), C17(H17), C18(H18), C19(H19),
 C20(H20)
2.d Idealised tetrahedral OH refined as rotating group:
 O2(H2)
;

loop_
_space_group_symop_operation_xyz
'x, y, z'
'-x+1/2, y+1/2, -z'
'-x, -y, -z'
'x-1/2, -y-1/2, z'

loop_
_atom_site_label
_atom_site_type_symbol
_atom_site_fract_x
_atom_site_fract_y
_atom_site_fract_z
_atom_site_U_iso_or_equiv
_atom_site_adp_type
_atom_site_occupancy
_atom_site_site_symmetry_order
_atom_site_calc_flag
_atom_site_refinement_flags_posn
_atom_site_refinement_flags_adp
_atom_site_refinement_flags_occupancy
_atom_site_disorder_assembly
_atom_site_disorder_group
O1 O 0.70046(13) 0.1550(2) -0.30779(7) 0.0660(5) Uani 1 1 d . . . . .
O1W O 1.05067(12) 0.4726(2) -0.23883(7) 0.0512(4) Uani 1 1 d . . . . .
H1WA H 1.0601 0.5789 -0.2438 0.077 Uiso 1 1 d G . . . .
H1WB H 1.1020 0.4256 -0.2557 0.077 Uiso 1 1 d G . . . .
O2 O 0.71636(15) 0.0595(3) -0.11985(7) 0.0805(6) Uani 1 1 d . . . . .
H2 H 0.7267 0.0962 -0.1538 0.121 Uiso 1 1 calc GR . . . .
O3 O 0.85216(13) 0.0826(2) 0.08991(6) 0.0629(5) Uani 1 1 d . . . . .
N1 N 0.85393(14) 0.2816(2) -0.25669(7) 0.0417(4) Uani 1 1 d . . . . .
H1 H 0.9115 0.3446 -0.2586 0.050 Uiso 1 1 calc R . . . .
N2 N 0.83031(14) 0.2235(2) -0.19984(8) 0.0456(5) Uani 1 1 d . . . . .
N3 N 0.91183(13) 0.1795(2) 0.25557(7) 0.0415(4) Uani 1 1 d . . . . .
N4 N 0.95211(16) 0.3935(3) -0.43186(8) 0.0581(5) Uani 1 1 d . . . . .
C1 C 0.83202(18) 0.1703(3) 0.30013(9) 0.0526(6) Uani 1 1 d . . . . .
H1A H 0.8102 0.0524 0.3044 0.063 Uiso 1 1 calc R . . . .
H1B H 0.7656 0.2343 0.2840 0.063 Uiso 1 1 calc R . . . .
C2 C 0.87848(18) 0.2395(3) 0.36328(9) 0.0520(6) Uani 1 1 d . . . . .
H2A H 0.8244 0.2225 0.3915 0.062 Uiso 1 1 calc R . . . .
H2B H 0.8913 0.3611 0.3601 0.062 Uiso 1 1 calc R . . . .
C3 C 0.98691(19) 0.1524(3) 0.38905(10) 0.0586(7) Uani 1 1 d . . . . .
H3A H 1.0197 0.2086 0.4270 0.070 Uiso 1 1 calc R . . . .
H3B H 0.9725 0.0344 0.3987 0.070 Uiso 1 1 calc R . . . .
C4 C 1.06696(18) 0.1599(3) 0.34181(10) 0.0583(7) Uani 1 1 d . . . . .
H4A H 1.0885 0.2774 0.3363 0.070 Uiso 1 1 calc R . . . .
H4B H 1.1338 0.0957 0.3570 0.070 Uiso 1 1 calc R . . . .
C5 C 1.01452(18) 0.0878(3) 0.28036(10) 0.0538(6) Uani 1 1 d . . . . .
H5A H 1.0674 0.0953 0.2510 0.065 Uiso 1 1 calc R . . . .
H5B H 0.9973 -0.0317 0.2855 0.065 Uiso 1 1 calc R . . . .
C6 C 0.86058(19) 0.1067(3) 0.19627(9) 0.0541(6) Uani 1 1 d . . . . .
H6A H 0.7836 0.1445 0.1878 0.065 Uiso 1 1 calc R . . . .
H6B H 0.8602 -0.0166 0.1999 0.065 Uiso 1 1 calc R . . . .
C7 C 0.91929(19) 0.1551(3) 0.14256(9) 0.0520(6) Uani 1 1 d . . . . .
H7A H 0.9235 0.2780 0.1386 0.062 Uiso 1 1 calc R . . . .
H7B H 0.9942 0.1084 0.1476 0.062 Uiso 1 1 calc R . . . .
C8 C 0.86955(19) 0.1308(3) 0.03203(9) 0.0475(6) Uani 1 1 d . . . . .
C9 C 0.79060(19) 0.0748(3) -0.01527(10) 0.0535(6) Uani 1 1 d . . . . .
H9 H 0.7314 0.0081 -0.0064 0.064 Uiso 1 1 calc R . . . .
C10 C 0.79861(19) 0.1169(3) -0.07553(10) 0.0504(6) Uani 1 1 d . . . . .
C11 C 0.88776(17) 0.2165(3) -0.09008(9) 0.0444(5) Uani 1 1 d . . . . .
C12 C 0.96699(19) 0.2678(3) -0.04115(10) 0.0524(6) Uani 1 1 d . . . . .
H12 H 1.0275 0.3319 -0.0498 0.063 Uiso 1 1 calc R . . . .
C13 C 0.95960(19) 0.2278(3) 0.01951(10) 0.0548(6) Uani 1 1 d . . . . .
H13 H 1.0136 0.2648 0.0514 0.066 Uiso 1 1 calc R . . . .
C14 C 0.90051(19) 0.2662(3) -0.15251(10) 0.0476(6) Uani 1 1 d . . . . .
H14 H 0.9620 0.3317 -0.1587 0.057 Uiso 1 1 calc R . . . .
C15 C 0.78645(18) 0.2387(3) -0.30831(10) 0.0422(5) Uani 1 1 d . . . . .
C16 C 0.81753(16) 0.2976(2) -0.36844(9) 0.0381(5) Uani 1 1 d . . . . .
C17 C 0.73562(18) 0.3033(3) -0.41924(10) 0.0586(7) Uani 1 1 d . . . . .
H17 H 0.6630 0.2703 -0.4157 0.070 Uiso 1 1 calc R . . . .
C18 C 0.7623(2) 0.3580(4) -0.47511(10) 0.0707(8) Uani 1 1 d . . . . .
H18 H 0.7078 0.3642 -0.5097 0.085 Uiso 1 1 calc R . . . .
C19 C 0.8703(2) 0.4033(3) -0.47911(10) 0.0589(7) Uani 1 1 d . . . . .
H19 H 0.8871 0.4428 -0.5169 0.071 Uiso 1 1 calc R . . . .
C20 C 0.92423(18) 0.3422(3) -0.37777(9) 0.0502(6) Uani 1 1 d . . . . .
H20 H 0.9805 0.3359 -0.3440 0.060 Uiso 1 1 calc R . . . .

loop_
_atom_site_aniso_label
_atom_site_aniso_U_11
_atom_site_aniso_U_22
_atom_site_aniso_U_33
_atom_site_aniso_U_23
_atom_site_aniso_U_13
_atom_site_aniso_U_12
O1 0.0574(10) 0.0876(13) 0.0549(10) 0.0019(9) 0.0145(8) -0.0300(10)
O1W 0.0527(10) 0.0536(10) 0.0501(9) -0.0007(8) 0.0166(8) -0.0055(8)
O2 0.0843(12) 0.1138(16) 0.0405(9) 0.0065(10) -0.0007(9) -0.0452(11)
O3 0.0828(12) 0.0750(12) 0.0315(8) -0.0007(8) 0.0098(8) -0.0233(9)
N1 0.0443(10) 0.0471(11) 0.0357(10) 0.0045(8) 0.0132(8) -0.0020(8)
N2 0.0530(11) 0.0510(12) 0.0354(10) 0.0058(9) 0.0153(9) 0.0023(9)
N3 0.0428(10) 0.0505(11) 0.0321(9) -0.0013(8) 0.0078(8) 0.0005(9)
N4 0.0575(12) 0.0821(15) 0.0363(11) 0.0011(10) 0.0120(10) -0.0157(11)
C1 0.0469(13) 0.0713(16) 0.0421(13) 0.0004(12) 0.0144(11) -0.0062(12)
C2 0.0497(14) 0.0722(16) 0.0359(12) -0.0033(11) 0.0116(11) -0.0007(12)
C3 0.0649(16) 0.0718(17) 0.0376(13) 0.0028(12) 0.0024(12) 0.0039(13)
C4 0.0485(14) 0.0745(17) 0.0506(14) 0.0019(13) 0.0021(12) 0.0140(13)
C5 0.0552(14) 0.0591(15) 0.0488(14) 0.0008(11) 0.0140(12) 0.0128(12)
C6 0.0646(15) 0.0619(16) 0.0364(12) -0.0028(11) 0.0097(11) -0.0101(12)
C7 0.0618(15) 0.0589(15) 0.0352(12) -0.0017(11) 0.0065(11) -0.0062(12)
C8 0.0602(15) 0.0493(14) 0.0350(12) 0.0003(10) 0.0134(11) -0.0029(12)
C9 0.0589(15) 0.0621(16) 0.0400(13) 0.0007(11) 0.0087(12) -0.0175(12)
C10 0.0553(14) 0.0595(15) 0.0356(12) -0.0009(11) 0.0034(11) -0.0086(12)
C11 0.0494(13) 0.0485(13) 0.0367(12) 0.0004(10) 0.0107(11) 0.0010(11)
C12 0.0502(14) 0.0626(15) 0.0454(14) 0.0000(11) 0.0101(11) -0.0113(12)
C13 0.0564(15) 0.0690(16) 0.0380(13) -0.0052(11) 0.0035(11) -0.0094(13)
C14 0.0520(14) 0.0504(14) 0.0423(13) 0.0035(11) 0.0132(11) 0.0004(11)
C15 0.0396(13) 0.0464(13) 0.0420(13) -0.0006(10) 0.0105(11) 0.0010(11)
C16 0.0389(12) 0.0412(12) 0.0346(11) -0.0028(9) 0.0072(10) 0.0010(10)
C17 0.0424(13) 0.0896(19) 0.0440(14) -0.0020(13) 0.0068(11) -0.0072(13)
C18 0.0556(16) 0.116(2) 0.0377(14) 0.0023(14) -0.0024(12) -0.0051(16)
C19 0.0640(17) 0.0790(18) 0.0343(13) 0.0017(12) 0.0094(12) -0.0110(14)
C20 0.0431(13) 0.0732(16) 0.0338(12) 0.0019(11) 0.0031(10) -0.0079(12)

loop_
_atom_type_symbol
_atom_type_description
_atom_type_scat_dispersion_real
_atom_type_scat_dispersion_imag
_atom_type_scat_source
C C 0.0033 0.0016 'International Tables Vol C Tables 4.2.6.8 and 6.1.1.4'
H H 0.0000 0.0000 'International Tables Vol C Tables 4.2.6.8 and 6.1.1.4'
N N 0.0061 0.0033 'International Tables Vol C Tables 4.2.6.8 and 6.1.1.4'
O O 0.0106 0.0060 'International Tables Vol C Tables 4.2.6.8 and 6.1.1.4'

loop_
_geom_angle_atom_site_label_1
_geom_angle_atom_site_label_2
_geom_angle_atom_site_label_3
_geom_angle
_geom_angle_site_symmetry_1
_geom_angle_site_symmetry_3
C8 O3 C7 119.29(17) . .
C15 N1 N2 119.33(17) . .
C14 N2 N1 115.74(18) . .
C1 N3 C5 109.59(16) . .
C1 N3 C6 109.20(16) . .
C6 N3 C5 111.24(17) . .
C19 N4 C20 116.65(19) . .
N3 C1 C2 113.02(17) . .
C1 C2 C3 111.44(19) . .
C4 C3 C2 109.61(18) . .
C5 C4 C3 111.13(19) . .
N3 C5 C4 111.67(18) . .
N3 C6 C7 113.62(18) . .
O3 C7 C6 104.34(17) . .
O3 C8 C9 115.05(19) . .
O3 C8 C13 124.3(2) . .
C9 C8 C13 120.6(2) . .
C10 C9 C8 120.3(2) . .
O2 C10 C9 117.1(2) . .
O2 C10 C11 122.10(19) . .
C9 C10 C11 120.8(2) . .
C10 C11 C14 123.5(2) . .
C12 C11 C10 117.17(19) . .
C12 C11 C14 119.3(2) . .
C13 C12 C11 122.7(2) . .
C12 C13 C8 118.4(2) . .
N2 C14 C11 122.6(2) . .
O1 C15 N1 122.8(2) . .
O1 C15 C16 119.61(19) . .
N1 C15 C16 117.54(18) . .
C17 C16 C15 118.31(19) . .
C17 C16 C20 117.04(19) . .
C20 C16 C15 124.61(18) . .
C18 C17 C16 119.3(2) . .
C19 C18 C17 119.0(2) . .
N4 C19 C18 123.4(2) . .
N4 C20 C16 124.52(19) . .

loop_
_geom_bond_atom_site_label_1
_geom_bond_atom_site_label_2
_geom_bond_distance
_geom_bond_site_symmetry_2
O1 C15 1.232(2) .
O2 C10 1.361(2) .
O3 C7 1.426(2) .
O3 C8 1.362(2) .
N1 N2 1.388(2) .
N1 C15 1.335(2) .
N2 C14 1.284(3) .
N3 C1 1.466(2) .
N3 C5 1.471(3) .
N3 C6 1.467(2) .
N4 C19 1.325(3) .
N4 C20 1.334(3) .
C1 C2 1.511(3) .
C2 C3 1.515(3) .
C3 C4 1.513(3) .
C4 C5 1.508(3) .
C6 C7 1.503(3) .
C8 C9 1.374(3) .
C8 C13 1.388(3) .
C9 C10 1.371(3) .
C10 C11 1.405(3) .
C11 C12 1.388(3) .
C11 C14 1.445(3) .
C12 C13 1.374(3) .
C15 C16 1.488(3) .
C16 C17 1.377(3) .
C16 C20 1.381(3) .
C17 C18 1.372(3) .
C18 C19 1.370(3) .

loop_
_geom_hbond_atom_site_label_D
_geom_hbond_atom_site_label_H
_geom_hbond_atom_site_label_A
_geom_hbond_distance_DH
_geom_hbond_distance_HA
_geom_hbond_distance_DA
_geom_hbond_angle_DHA
_geom_hbond_site_symmetry_A
O1W H1WA N3 0.85 1.95 2.799(2) 177.6 3_765
O1W H1WB O1 0.85 1.87 2.707(2) 167.9 4_665
O2 H2 N2 0.82 1.98 2.699(2) 145.3 .
N1 H1 O1W 0.86 1.96 2.794(2) 164.2 .
C14 H14 O1W 0.93 2.44 3.232(3) 142.7 .
C20 H20 O1W 0.93 2.56 3.351(3) 142.8 .

loop_
_geom_torsion_atom_site_label_1
_geom_torsion_atom_site_label_2
_geom_torsion_atom_site_label_3
_geom_torsion_atom_site_label_4
_geom_torsion
_geom_torsion_site_symmetry_1
_geom_torsion_site_symmetry_2
_geom_torsion_site_symmetry_3
_geom_torsion_site_symmetry_4
O1 C15 C16 C17 19.4(3) . . . .
O1 C15 C16 C20 -158.3(2) . . . .
O2 C10 C11 C12 -179.9(2) . . . .
O2 C10 C11 C14 -0.2(4) . . . .
O3 C8 C9 C10 179.3(2) . . . .
O3 C8 C13 C12 -179.9(2) . . . .
N1 N2 C14 C11 179.77(17) . . . .
N1 C15 C16 C17 -159.90(19) . . . .
N1 C15 C16 C20 22.4(3) . . . .
N2 N1 C15 O1 3.2(3) . . . .
N2 N1 C15 C16 -177.47(16) . . . .
N3 C1 C2 C3 -54.8(3) . . . .
N3 C6 C7 O3 -175.88(18) . . . .
C1 N3 C5 C4 -58.3(2) . . . .
C1 N3 C6 C7 162.8(2) . . . .
C1 C2 C3 C4 52.2(3) . . . .
C2 C3 C4 C5 -54.2(3) . . . .
C3 C4 C5 N3 58.4(3) . . . .
C5 N3 C1 C2 56.8(2) . . . .
C5 N3 C6 C7 -76.1(2) . . . .
C6 N3 C1 C2 178.85(19) . . . .
C6 N3 C5 C4 -179.14(19) . . . .
C7 O3 C8 C9 -170.55(19) . . . .
C7 O3 C8 C13 10.0(3) . . . .
C8 O3 C7 C6 167.10(19) . . . .
C8 C9 C10 O2 -178.9(2) . . . .
C8 C9 C10 C11 0.5(4) . . . .
C9 C8 C13 C12 0.7(3) . . . .
C9 C10 C11 C12 0.8(3) . . . .
C9 C10 C11 C14 -179.5(2) . . . .
C10 C11 C12 C13 -1.3(3) . . . .
C10 C11 C14 N2 0.4(3) . . . .
C11 C12 C13 C8 0.6(4) . . . .
C12 C11 C14 N2 -179.9(2) . . . .
C13 C8 C9 C10 -1.3(4) . . . .
C14 C11 C12 C13 179.0(2) . . . .
C15 N1 N2 C14 178.22(18) . . . .
C15 C16 C17 C18 179.7(2) . . . .
C15 C16 C20 N4 179.4(2) . . . .
C16 C17 C18 C19 1.0(4) . . . .
C17 C16 C20 N4 1.7(3) . . . .
C17 C18 C19 N4 1.6(4) . . . .
C19 N4 C20 C16 0.7(4) . . . .
C20 N4 C19 C18 -2.4(4) . . . .
C20 C16 C17 C18 -2.4(3) . . . .
